data_4337455
loop_
_publ_author_name
'Gao, Feng'
'Cui, Long'
'Song, You'
'Li, Yi-Zhi'
'Zuo, Jing-Lin'

_publ_section_title
;
 Calix[4]arene-supported mononuclear lanthanide single-molecule magnet.
;
_journal_issue 1
_journal_name_full 'Inorganic chemistry'
_journal_page_first 562
_journal_page_last 567
_journal_paper_doi 10.1021/ic4026624
_journal_volume 53
_journal_year 2014
_chemical_formula_sum 'C63 H93 Co O13 P3 Tb'
_chemical_formula_weight 1369.13
_chemical_name_systematic
; 
 ? 
;
_space_group_IT_number 2
_symmetry_cell_setting triclinic
_symmetry_space_group_name_Hall '-P 1'
_symmetry_space_group_name_H-M 'P -1'
_atom_sites_solution_hydrogens geom
_atom_sites_solution_primary direct
_atom_sites_solution_secondary difmap
_audit_creation_method SHELXL-97
_cell_angle_alpha 99.4630(10)
_cell_angle_beta 101.538(2)
_cell_angle_gamma 102.0990(10)
_cell_formula_units_Z 2
_cell_length_a 10.9869(12)
_cell_length_b 16.0612(17)
_cell_length_c 19.974(2)
_cell_measurement_reflns_used 9938
_cell_measurement_temperature 123(2)
_cell_measurement_theta_max 27.47
_cell_measurement_theta_min 2.24
_cell_volume 3297.5(6)
_computing_cell_refinement 'Bruker SMART'
_computing_data_collection 'Bruker SMART'
_computing_data_reduction 'Bruker SAINT'
_computing_molecular_graphics 'Bruker SHELXTL'
_computing_publication_material 'Bruker SHELXTL'
_computing_structure_refinement 'Bruker SHELXTL'
_computing_structure_solution 'Bruker SHELXTL'
_diffrn_ambient_temperature 123(2)
_diffrn_measured_fraction_theta_full 0.988
_diffrn_measured_fraction_theta_max 0.988
_diffrn_measurement_device_type 'Bruker APEX II CCD'
_diffrn_measurement_method '\f and \w scans'
_diffrn_radiation_monochromator graphite
_diffrn_radiation_source 'fine-focus sealed tube'
_diffrn_radiation_type MoK\a
_diffrn_radiation_wavelength 0.71073
_diffrn_reflns_av_R_equivalents 0.0146
_diffrn_reflns_av_sigmaI/netI 0.0824
_diffrn_reflns_limit_h_max 13
_diffrn_reflns_limit_h_min -13
_diffrn_reflns_limit_k_max 19
_diffrn_reflns_limit_k_min -19
_diffrn_reflns_limit_l_max 19
_diffrn_reflns_limit_l_min -24
_diffrn_reflns_number 26628
_diffrn_reflns_theta_full 26.00
_diffrn_reflns_theta_max 26.00
_diffrn_reflns_theta_min 1.33
_exptl_absorpt_coefficient_mu 1.446
_exptl_absorpt_correction_T_max 0.7808
_exptl_absorpt_correction_T_min 0.7228
_exptl_absorpt_correction_type multi-scan
_exptl_absorpt_process_details 'SADABS; Bruker, 2000'
_exptl_crystal_colour yellow
_exptl_crystal_density_diffrn 1.379
_exptl_crystal_density_method 'not measured'
_exptl_crystal_description block
_exptl_crystal_F_000 1424
_exptl_crystal_size_max 0.24
_exptl_crystal_size_mid 0.20
_exptl_crystal_size_min 0.18
_refine_diff_density_max 0.614
_refine_diff_density_min -0.760
_refine_diff_density_rms 0.155
_refine_ls_extinction_method none
_refine_ls_goodness_of_fit_ref 1.052
_refine_ls_hydrogen_treatment constr
_refine_ls_matrix_type fullcycle
_refine_ls_number_parameters 749
_refine_ls_number_reflns 12801
_refine_ls_number_restraints 0
_refine_ls_restrained_S_all 1.052
_refine_ls_R_factor_all 0.0583
_refine_ls_R_factor_gt 0.0567
_refine_ls_shift/su_max 0.000
_refine_ls_shift/su_mean 0.000
_refine_ls_structure_factor_coef Fsqd
_refine_ls_weighting_details 'calc w=1/[\s^2^(Fo^2^)+(0.0844P)^2^+0.0000P] where P=(Fo^2^+2Fc^2^)/3'
_refine_ls_weighting_scheme calc
_refine_ls_wR_factor_gt 0.1439
_refine_ls_wR_factor_ref 0.1445
_reflns_number_gt 11271
_reflns_number_total 12801
_reflns_threshold_expression >2sigma(I)
_cod_data_source_file ic4026624_si_002.cif
_cod_data_source_block 2
_cod_depositor_comments
;
The following automatic conversions were performed:

'_symmetry_cell_setting' value 'Triclinic' changed to 'triclinic'
according to
/usr/data/users/saulius/automatic-downloads/current/ACS/lib/dictionaries/cif_core.dic
dictionary named 'cif_core.dic' version 2.4.2 from 2011-04-26.

Automatic conversion script
Id: cif_fix_values 2281 2013-09-26 08:29:07Z andrius 
;
_cod_original_sg_symbol_H-M P-1
_cod_database_code 4337455

loop_
_symmetry_equiv_pos_as_xyz
'x, y, z'
'-x, -y, -z'

loop_
_atom_site_label
_atom_site_type_symbol
_atom_site_fract_x
_atom_site_fract_y
_atom_site_fract_z
_atom_site_U_iso_or_equiv
_atom_site_adp_type
_atom_site_occupancy
_atom_site_symmetry_multiplicity
_atom_site_calc_flag
_atom_site_refinement_flags
C1 C 0.4577(4) 0.7981(3) 0.2245(2) 0.0323(9) Uani 1 1 d .
H1 H 0.5076 0.7755 0.1921 0.039 Uiso 1 1 calc R
C2 C 0.4955(4) 0.8177(2) 0.2983(2) 0.0313(9) Uani 1 1 d .
H2 H 0.5774 0.8118 0.3273 0.038 Uiso 1 1 calc R
C3 C 0.3986(4) 0.8493(3) 0.3242(2) 0.0363(10) Uani 1 1 d .
H3 H 0.4002 0.8693 0.3746 0.044 Uiso 1 1 calc R
C4 C 0.3022(4) 0.8492(2) 0.2670(2) 0.0304(9) Uani 1 1 d .
H4 H 0.2221 0.8688 0.2687 0.036 Uiso 1 1 calc R
C5 C 0.3399(4) 0.8167(2) 0.2051(2) 0.0292(9) Uani 1 1 d .
H5 H 0.2897 0.8093 0.1559 0.035 Uiso 1 1 calc R
C6 C -0.0154(4) 0.7310(3) 0.2982(2) 0.0349(10) Uani 1 1 d .
H6A H -0.0565 0.6681 0.2911 0.042 Uiso 1 1 calc R
H6B H -0.0084 0.7441 0.2522 0.042 Uiso 1 1 calc R
C7 C -0.0961(4) 0.7854(3) 0.3306(3) 0.0392(11) Uani 1 1 d .
H7A H -0.1046 0.7707 0.3755 0.059 Uiso 1 1 calc R
H7B H -0.1813 0.7728 0.2989 0.059 Uiso 1 1 calc R
H7C H -0.0540 0.8475 0.3382 0.059 Uiso 1 1 calc R
C8 C 0.2403(4) 0.7131(3) 0.4743(2) 0.0317(9) Uani 1 1 d .
H8A H 0.1494 0.6795 0.4584 0.038 Uiso 1 1 calc R
H8B H 0.2432 0.7727 0.4985 0.038 Uiso 1 1 calc R
C9 C 0.3136(4) 0.6702(3) 0.5238(2) 0.0363(10) Uani 1 1 d .
H9A H 0.3114 0.6114 0.4995 0.054 Uiso 1 1 calc R
H9B H 0.2745 0.6663 0.5636 0.054 Uiso 1 1 calc R
H9C H 0.4028 0.7047 0.5407 0.054 Uiso 1 1 calc R
C10 C -0.0481(4) 0.6296(3) 0.1091(2) 0.0316(9) Uani 1 1 d .
H10A H -0.0873 0.5926 0.1381 0.038 Uiso 1 1 calc R
H10B H -0.0434 0.5914 0.0660 0.038 Uiso 1 1 calc R
C11 C -0.1266(4) 0.6921(3) 0.0911(2) 0.0309(9) Uani 1 1 d .
H11A H -0.1305 0.7296 0.1342 0.046 Uiso 1 1 calc R
H11B H -0.2137 0.6595 0.0651 0.046 Uiso 1 1 calc R
H11C H -0.0872 0.7282 0.0623 0.046 Uiso 1 1 calc R
C12 C 0.2059(4) 0.5746(3) 0.0446(2) 0.0316(9) Uani 1 1 d .
H12A H 0.1482 0.6032 0.0171 0.038 Uiso 1 1 calc R
H12B H 0.1539 0.5186 0.0495 0.038 Uiso 1 1 calc R
C13 C 0.3077(4) 0.5584(3) 0.0077(2) 0.0341(10) Uani 1 1 d .
H13A H 0.3601 0.6141 0.0042 0.051 Uiso 1 1 calc R
H13B H 0.2672 0.5224 -0.0393 0.051 Uiso 1 1 calc R
H13C H 0.3623 0.5279 0.0343 0.051 Uiso 1 1 calc R
C14 C 0.5207(4) 0.6134(2) 0.4186(2) 0.0271(8) Uani 1 1 d .
H14A H 0.4303 0.5824 0.4136 0.033 Uiso 1 1 calc R
H14B H 0.5483 0.6589 0.4623 0.033 Uiso 1 1 calc R
C15 C 0.6035(4) 0.5500(3) 0.4229(2) 0.0331(9) Uani 1 1 d .
H15A H 0.5815 0.5081 0.3780 0.050 Uiso 1 1 calc R
H15B H 0.5890 0.5187 0.4599 0.050 Uiso 1 1 calc R
H15C H 0.6939 0.5817 0.4335 0.050 Uiso 1 1 calc R
C16 C 0.5980(4) 0.5638(3) 0.2348(2) 0.0283(8) Uani 1 1 d .
H16A H 0.5543 0.5061 0.2410 0.034 Uiso 1 1 calc R
H16B H 0.6742 0.5891 0.2744 0.034 Uiso 1 1 calc R
C17 C 0.6381(4) 0.5541(3) 0.1668(2) 0.0346(10) Uani 1 1 d .
H17A H 0.5634 0.5234 0.1283 0.052 Uiso 1 1 calc R
H17B H 0.7034 0.5207 0.1687 0.052 Uiso 1 1 calc R
H17C H 0.6737 0.6120 0.1589 0.052 Uiso 1 1 calc R
C18 C -0.0806(4) 0.5088(2) 0.3902(2) 0.0295(9) Uani 1 1 d .
H18A H -0.1744 0.4977 0.3773 0.044 Uiso 1 1 calc R
H18B H -0.0420 0.5678 0.3858 0.044 Uiso 1 1 calc R
H18C H -0.0526 0.5033 0.4387 0.044 Uiso 1 1 calc R
C19 C 0.2990(4) 0.3965(3) 0.1392(2) 0.0262(8) Uani 1 1 d .
H19A H 0.3785 0.3793 0.1553 0.039 Uiso 1 1 calc R
H19B H 0.3178 0.4601 0.1452 0.039 Uiso 1 1 calc R
H19C H 0.2616 0.3691 0.0896 0.039 Uiso 1 1 calc R
C20 C -0.1081(3) 0.3607(2) 0.3390(2) 0.0238(8) Uani 1 1 d .
C21 C -0.0567(4) 0.3116(3) 0.3830(2) 0.0291(9) Uani 1 1 d .
C22 C -0.1210(4) 0.2233(2) 0.3718(2) 0.0258(8) Uani 1 1 d .
H22 H -0.0871 0.1881 0.4007 0.031 Uiso 1 1 calc R
C23 C -0.2328(4) 0.1863(2) 0.3197(2) 0.0297(9) Uani 1 1 d .
C24 C -0.2833(4) 0.2388(2) 0.2806(2) 0.0283(8) Uani 1 1 d .
H24 H -0.3629 0.2146 0.2471 0.034 Uiso 1 1 calc R
C25 C -0.2229(4) 0.3260(2) 0.2878(2) 0.0247(8) Uani 1 1 d .
C26 C -0.2752(4) 0.3766(2) 0.2365(2) 0.0265(8) Uani 1 1 d .
H26A H -0.2218 0.4373 0.2482 0.032 Uiso 1 1 calc R
H26B H -0.3640 0.3781 0.2385 0.032 Uiso 1 1 calc R
C27 C -0.2737(4) 0.3319(2) 0.1637(2) 0.0266(8) Uani 1 1 d .
C28 C -0.3850(3) 0.2813(2) 0.1157(2) 0.0246(8) Uani 1 1 d .
H28 H -0.4657 0.2825 0.1256 0.030 Uiso 1 1 calc R
C29 C -0.3814(4) 0.2288(3) 0.0537(2) 0.0304(9) Uani 1 1 d .
C30 C -0.2630(4) 0.2285(2) 0.0406(2) 0.0283(9) Uani 1 1 d .
H30 H -0.2588 0.1918 -0.0009 0.034 Uiso 1 1 calc R
C31 C -0.1478(4) 0.2808(2) 0.0866(2) 0.0254(8) Uani 1 1 d .
C32 C -0.1539(4) 0.3325(2) 0.1492(2) 0.0264(8) Uani 1 1 d .
C33 C -0.0197(4) 0.2812(2) 0.0711(2) 0.0251(8) Uani 1 1 d .
H33A H 0.0299 0.3424 0.0784 0.030 Uiso 1 1 calc R
H33B H -0.0332 0.2535 0.0212 0.030 Uiso 1 1 calc R
C34 C 0.0601(4) 0.2332(2) 0.1165(2) 0.0244(8) Uani 1 1 d .
C35 C 0.0211(4) 0.1422(2) 0.1063(2) 0.0288(9) Uani 1 1 d .
H35 H -0.0549 0.1112 0.0718 0.035 Uiso 1 1 calc R
C36 C 0.0904(4) 0.0963(2) 0.1452(2) 0.0271(8) Uani 1 1 d .
C37 C 0.1966(4) 0.1421(2) 0.1977(2) 0.0270(8) Uani 1 1 d .
H37 H 0.2432 0.1110 0.2254 0.032 Uiso 1 1 calc R
C38 C 0.2381(4) 0.2342(2) 0.2113(2) 0.0262(8) Uani 1 1 d .
C39 C 0.1693(4) 0.2758(2) 0.1682(2) 0.0251(8) Uani 1 1 d .
C40 C 0.3473(4) 0.2815(2) 0.2763(2) 0.0265(8) Uani 1 1 d .
H40A H 0.4233 0.2577 0.2753 0.032 Uiso 1 1 calc R
H40B H 0.3724 0.3445 0.2766 0.032 Uiso 1 1 calc R
C41 C 0.3019(4) 0.2685(2) 0.3402(2) 0.0280(9) Uani 1 1 d .
C42 C 0.3237(4) 0.1995(2) 0.3739(2) 0.0289(9) Uani 1 1 d .
H42 H 0.3783 0.1655 0.3589 0.035 Uiso 1 1 calc R
C43 C 0.2679(4) 0.1800(2) 0.4280(2) 0.0314(9) Uani 1 1 d .
C44 C 0.1899(4) 0.2311(2) 0.4502(2) 0.0295(9) Uani 1 1 d .
H44 H 0.1519 0.2193 0.4874 0.035 Uiso 1 1 calc R
C45 C 0.1668(4) 0.2985(2) 0.4190(2) 0.0262(8) Uani 1 1 d .
C46 C 0.2202(4) 0.3186(2) 0.3635(2) 0.0237(8) Uani 1 1 d .
C47 C 0.0700(4) 0.3474(2) 0.4378(2) 0.0294(9) Uani 1 1 d .
H47A H 0.1026 0.4104 0.4397 0.035 Uiso 1 1 calc R
H47B H 0.0570 0.3406 0.4844 0.035 Uiso 1 1 calc R
C48 C -0.2987(4) 0.0878(2) 0.3053(2) 0.0318(9) Uani 1 1 d .
C49 C -0.2220(5) 0.0223(3) 0.2859(3) 0.0523(13) Uani 1 1 d .
H49A H -0.2702 -0.0365 0.2856 0.078 Uiso 1 1 calc R
H49B H -0.1393 0.0370 0.3202 0.078 Uiso 1 1 calc R
H49C H -0.2075 0.0245 0.2393 0.078 Uiso 1 1 calc R
C50 C -0.3500(5) 0.0698(3) 0.3745(3) 0.0428(11) Uani 1 1 d .
H50A H -0.3663 0.1233 0.3984 0.064 Uiso 1 1 calc R
H50B H -0.2848 0.0522 0.4063 0.064 Uiso 1 1 calc R
H50C H -0.4296 0.0233 0.3601 0.064 Uiso 1 1 calc R
C51 C -0.4156(4) 0.0702(3) 0.2460(3) 0.0430(11) Uani 1 1 d .
H51B H -0.3891 0.0811 0.2036 0.064 Uiso 1 1 calc R
H51C H -0.4700 0.1086 0.2580 0.064 Uiso 1 1 calc R
H51A H -0.4638 0.0092 0.2378 0.064 Uiso 1 1 calc R
C52 C -0.5083(4) 0.1730(3) 0.0054(2) 0.0290(8) Uani 1 1 d .
C53 C -0.5941(4) 0.1214(3) 0.0450(2) 0.0359(10) Uani 1 1 d .
H53A H -0.5441 0.0900 0.0732 0.054 Uiso 1 1 calc R
H53B H -0.6673 0.0797 0.0112 0.054 Uiso 1 1 calc R
H53C H -0.6252 0.1619 0.0756 0.054 Uiso 1 1 calc R
C54 C -0.5847(4) 0.2300(3) -0.0319(2) 0.0383(10) Uani 1 1 d .
H54A H -0.5702 0.2866 -0.0003 0.057 Uiso 1 1 calc R
H54B H -0.6764 0.2007 -0.0448 0.057 Uiso 1 1 calc R
H54C H -0.5557 0.2389 -0.0741 0.057 Uiso 1 1 calc R
C55 C -0.4866(4) 0.1035(3) -0.0532(2) 0.0406(11) Uani 1 1 d .
H55A H -0.4406 0.1333 -0.0833 0.061 Uiso 1 1 calc R
H55B H -0.5698 0.0667 -0.0814 0.061 Uiso 1 1 calc R
H55C H -0.4359 0.0672 -0.0315 0.061 Uiso 1 1 calc R
C56 C 0.0520(4) -0.0031(2) 0.1346(2) 0.0278(8) Uani 1 1 d .
C57 C -0.0765(4) -0.0453(2) 0.0808(2) 0.0325(9) Uani 1 1 d .
H57A H -0.1444 -0.0218 0.0960 0.049 Uiso 1 1 calc R
H57B H -0.0972 -0.1085 0.0768 0.049 Uiso 1 1 calc R
H57C H -0.0700 -0.0323 0.0352 0.049 Uiso 1 1 calc R
C58 C 0.0382(4) -0.0301(2) 0.2041(2) 0.0303(9) Uani 1 1 d .
H58A H -0.0389 -0.0167 0.2160 0.045 Uiso 1 1 calc R
H58B H 0.1139 0.0022 0.2415 0.045 Uiso 1 1 calc R
H58C H 0.0310 -0.0928 0.1989 0.045 Uiso 1 1 calc R
C59 C 0.1574(4) -0.0403(2) 0.1088(2) 0.0306(9) Uani 1 1 d .
H59A H 0.1341 -0.1039 0.1020 0.046 Uiso 1 1 calc R
H59B H 0.2394 -0.0162 0.1436 0.046 Uiso 1 1 calc R
H59C H 0.1654 -0.0243 0.0643 0.046 Uiso 1 1 calc R
C60 C 0.2853(4) 0.1002(2) 0.4594(2) 0.0284(8) Uani 1 1 d .
C61 C 0.2346(4) 0.0175(2) 0.4044(2) 0.0368(10) Uani 1 1 d .
H61A H 0.2509 -0.0317 0.4248 0.055 Uiso 1 1 calc R
H61B H 0.2778 0.0218 0.3661 0.055 Uiso 1 1 calc R
H61C H 0.1421 0.0085 0.3861 0.055 Uiso 1 1 calc R
C62 C 0.2122(4) 0.0875(3) 0.5153(2) 0.0370(10) Uani 1 1 d .
H62A H 0.1199 0.0749 0.4944 0.055 Uiso 1 1 calc R
H62B H 0.2383 0.1408 0.5522 0.055 Uiso 1 1 calc R
H62C H 0.2312 0.0387 0.5355 0.055 Uiso 1 1 calc R
C63 C 0.4360(4) 0.1163(3) 0.4910(3) 0.0400(11) Uani 1 1 d .
H63A H 0.4522 0.0679 0.5127 0.060 Uiso 1 1 calc R
H63B H 0.4676 0.1710 0.5262 0.060 Uiso 1 1 calc R
H63C H 0.4808 0.1198 0.4533 0.060 Uiso 1 1 calc R
Co1 Co 0.32436(5) 0.72307(3) 0.26550(3) 0.02454(12) Uani 1 1 d .
O1 O 0.1099(3) 0.75225(16) 0.34490(15) 0.0301(6) Uani 1 1 d .
O2 O 0.2957(2) 0.71738(16) 0.41414(14) 0.0277(6) Uani 1 1 d .
O3 O 0.1263(2) 0.59614(16) 0.32396(14) 0.0298(6) Uani 1 1 d .
O4 O 0.0803(3) 0.68124(17) 0.14791(15) 0.0320(6) Uani 1 1 d .
O5 O 0.2674(3) 0.63026(17) 0.11307(14) 0.0320(6) Uani 1 1 d .
O6 O 0.1282(2) 0.54259(16) 0.17675(14) 0.0260(6) Uani 1 1 d .
O7 O 0.5300(3) 0.65380(17) 0.35956(15) 0.0346(7) Uani 1 1 d .
O8 O 0.5127(2) 0.61991(16) 0.23292(14) 0.0265(6) Uani 1 1 d .
O9 O 0.3448(2) 0.53336(16) 0.28434(14) 0.0266(6) Uani 1 1 d .
O10 O -0.0410(2) 0.44622(15) 0.34445(14) 0.0261(6) Uani 1 1 d .
O11 O -0.0473(3) 0.38116(16) 0.19504(14) 0.0296(6) Uani 1 1 d .
O12 O 0.2098(2) 0.36879(16) 0.17942(14) 0.0253(6) Uani 1 1 d .
O13 O 0.1921(2) 0.38048(15) 0.33153(14) 0.0255(6) Uani 1 1 d .
P1 P 0.20523(9) 0.68929(6) 0.33635(5) 0.0248(2) Uani 1 1 d .
P2 P 0.19206(9) 0.63395(6) 0.17445(5) 0.0248(2) Uani 1 1 d .
P3 P 0.42291(9) 0.62347(6) 0.28728(5) 0.0246(2) Uani 1 1 d .
Tb1 Tb 0.127128(15) 0.461286(10) 0.263939(9) 0.02409(7) Uani 1 1 d .

loop_
_atom_site_aniso_label
_atom_site_aniso_U_11
_atom_site_aniso_U_22
_atom_site_aniso_U_33
_atom_site_aniso_U_23
_atom_site_aniso_U_13
_atom_site_aniso_U_12
C1 0.033(2) 0.027(2) 0.034(2) 0.0090(17) 0.0075(19) 0.0009(17)
C2 0.037(2) 0.0242(19) 0.033(2) 0.0120(17) 0.0145(19) -0.0031(16)
C3 0.042(3) 0.027(2) 0.037(3) 0.0028(18) 0.012(2) 0.0010(18)
C4 0.026(2) 0.029(2) 0.044(3) 0.0149(18) 0.0149(19) 0.0128(16)
C5 0.028(2) 0.0269(19) 0.028(2) 0.0077(16) 0.0076(17) -0.0060(16)
C6 0.026(2) 0.036(2) 0.037(3) -0.0091(19) 0.0057(19) 0.0096(18)
C7 0.030(2) 0.039(2) 0.047(3) -0.007(2) 0.016(2) 0.0124(19)
C8 0.030(2) 0.038(2) 0.031(2) 0.0096(18) 0.0122(18) 0.0104(17)
C9 0.042(3) 0.046(2) 0.032(2) 0.019(2) 0.017(2) 0.019(2)
C10 0.025(2) 0.031(2) 0.033(2) 0.0085(17) -0.0069(18) 0.0086(16)
C11 0.022(2) 0.035(2) 0.037(2) 0.0112(18) 0.0061(18) 0.0093(16)
C12 0.033(2) 0.031(2) 0.027(2) -0.0125(17) 0.0079(18) 0.0114(17)
C13 0.029(2) 0.034(2) 0.034(2) -0.0118(18) 0.0126(19) 0.0088(17)
C14 0.029(2) 0.0247(18) 0.031(2) 0.0072(16) 0.0104(17) 0.0091(16)
C15 0.033(2) 0.038(2) 0.035(2) 0.0129(19) 0.0088(19) 0.0196(19)
C16 0.026(2) 0.0304(19) 0.035(2) 0.0127(17) 0.0127(18) 0.0128(16)
C17 0.041(2) 0.041(2) 0.033(2) 0.0211(19) 0.018(2) 0.0170(19)
C18 0.030(2) 0.0264(19) 0.029(2) -0.0089(16) 0.0125(18) 0.0064(16)
C19 0.0229(19) 0.033(2) 0.026(2) 0.0130(17) 0.0080(16) 0.0081(16)
C20 0.0218(19) 0.0255(18) 0.028(2) 0.0062(16) 0.0112(16) 0.0081(15)
C21 0.031(2) 0.033(2) 0.030(2) 0.0111(17) 0.0144(18) 0.0130(17)
C22 0.026(2) 0.0285(19) 0.025(2) 0.0066(16) 0.0092(16) 0.0079(16)
C23 0.034(2) 0.0254(19) 0.032(2) 0.0055(16) 0.0154(18) 0.0057(16)
C24 0.033(2) 0.0286(19) 0.025(2) -0.0028(16) 0.0103(17) 0.0134(17)
C25 0.027(2) 0.0304(19) 0.020(2) 0.0058(15) 0.0095(16) 0.0109(16)
C26 0.030(2) 0.0233(18) 0.029(2) 0.0082(16) 0.0071(17) 0.0101(16)
C27 0.031(2) 0.0255(19) 0.029(2) 0.0099(16) 0.0113(18) 0.0121(16)
C28 0.0195(18) 0.0288(19) 0.029(2) 0.0114(16) 0.0076(16) 0.0070(15)
C29 0.026(2) 0.031(2) 0.033(2) 0.0128(17) -0.0051(17) 0.0112(16)
C30 0.026(2) 0.0272(19) 0.026(2) 0.0094(16) -0.0092(16) 0.0080(16)
C31 0.0245(19) 0.0255(18) 0.030(2) 0.0098(16) 0.0112(17) 0.0060(15)
C32 0.026(2) 0.0241(18) 0.026(2) 0.0072(16) 0.0101(17) -0.0037(15)
C33 0.025(2) 0.0298(19) 0.024(2) 0.0092(16) 0.0117(16) 0.0073(15)
C34 0.027(2) 0.0299(19) 0.022(2) 0.0102(16) 0.0096(16) 0.0137(16)
C35 0.027(2) 0.034(2) 0.023(2) -0.0111(16) 0.0116(16) 0.0091(16)
C36 0.028(2) 0.0266(19) 0.025(2) -0.0053(16) 0.0090(17) 0.0102(16)
C37 0.028(2) 0.0280(19) 0.022(2) -0.0076(15) 0.0091(16) 0.0061(16)
C38 0.0232(19) 0.0276(19) 0.027(2) -0.0020(16) 0.0077(16) 0.0102(15)
C39 0.0235(19) 0.0295(19) 0.024(2) 0.0048(16) 0.0102(16) 0.0060(15)
C40 0.0235(19) 0.0262(19) 0.022(2) -0.0122(15) 0.0024(16) 0.0056(15)
C41 0.027(2) 0.0228(18) 0.028(2) 0.0034(16) -0.0074(17) 0.0083(15)
C42 0.025(2) 0.029(2) 0.025(2) 0.0075(16) -0.0111(16) 0.0063(16)
C43 0.032(2) 0.0239(18) 0.032(2) 0.0096(17) -0.0104(18) 0.0087(16)
C44 0.034(2) 0.033(2) 0.026(2) 0.0126(17) 0.0109(18) 0.0104(17)
C45 0.028(2) 0.0296(19) 0.025(2) 0.0092(16) 0.0097(17) 0.0109(16)
C46 0.0266(19) 0.0206(17) 0.026(2) 0.0064(15) 0.0094(16) 0.0066(14)
C47 0.030(2) 0.0280(19) 0.027(2) -0.0069(16) 0.0063(17) 0.0107(16)
C48 0.038(2) 0.0243(19) 0.033(2) 0.0111(17) 0.0104(19) 0.0015(17)
C49 0.044(3) 0.042(3) 0.054(3) -0.018(2) 0.017(2) -0.011(2)
C50 0.050(3) 0.037(2) 0.049(3) 0.021(2) 0.022(2) 0.011(2)
C51 0.038(3) 0.037(2) 0.048(3) 0.015(2) 0.007(2) -0.0047(19)
C52 0.027(2) 0.034(2) 0.023(2) 0.0097(16) -0.0042(16) 0.0076(16)
C53 0.034(2) 0.030(2) 0.032(2) 0.0015(17) 0.0044(19) -0.0103(17)
C54 0.035(2) 0.035(2) 0.036(3) 0.0121(19) -0.0123(19) 0.0083(18)
C55 0.030(2) 0.037(2) 0.032(2) -0.0107(19) -0.0045(19) -0.0126(18)
C56 0.029(2) 0.0282(19) 0.027(2) 0.0049(16) 0.0070(17) 0.0087(16)
C57 0.028(2) 0.0239(19) 0.035(2) 0.0083(17) -0.0016(18) -0.0072(16)
C58 0.040(2) 0.0276(19) 0.025(2) 0.0077(16) 0.0078(18) 0.0110(17)
C59 0.029(2) 0.0263(19) 0.033(2) -0.0068(16) 0.0089(18) 0.0083(16)
C60 0.031(2) 0.0297(19) 0.027(2) 0.0102(16) 0.0047(17) 0.0139(16)
C61 0.046(3) 0.028(2) 0.030(2) 0.0094(17) -0.009(2) 0.0122(18)
C62 0.044(3) 0.040(2) 0.035(3) 0.0195(19) 0.017(2) 0.016(2)
C63 0.035(2) 0.035(2) 0.043(3) 0.014(2) -0.012(2) 0.0123(19)
Co1 0.0253(3) 0.0237(3) 0.0254(3) 0.0037(2) 0.0077(2) 0.0074(2)
O1 0.0288(14) 0.0274(13) 0.0332(16) -0.0059(12) 0.0091(12) 0.0134(11)
O2 0.0241(14) 0.0291(13) 0.0304(16) 0.0055(11) 0.0082(12) 0.0066(11)
O3 0.0274(14) 0.0285(13) 0.0285(15) -0.0080(11) 0.0071(12) 0.0067(11)
O4 0.0314(15) 0.0270(13) 0.0340(17) 0.0109(12) -0.0046(12) 0.0079(11)
O5 0.0264(14) 0.0307(14) 0.0267(15) -0.0070(11) 0.0088(12) -0.0111(11)
O6 0.0291(14) 0.0258(13) 0.0236(15) 0.0056(11) 0.0057(11) 0.0083(11)
O7 0.0256(15) 0.0319(14) 0.0364(17) 0.0130(13) -0.0072(13) -0.0047(11)
O8 0.0258(14) 0.0268(13) 0.0286(15) 0.0076(11) 0.0084(12) 0.0075(11)
O9 0.0241(14) 0.0260(13) 0.0312(16) 0.0079(11) 0.0080(12) 0.0069(11)
O10 0.0296(14) 0.0211(12) 0.0247(14) -0.0091(10) 0.0083(11) 0.0094(11)
O11 0.0290(14) 0.0266(13) 0.0283(15) -0.0027(11) 0.0121(12) -0.0018(11)
O12 0.0240(13) 0.0265(13) 0.0272(15) 0.0073(11) 0.0091(11) 0.0063(11)
O13 0.0255(14) 0.0221(12) 0.0307(15) 0.0088(11) 0.0060(12) 0.0082(10)
P1 0.0252(5) 0.0247(5) 0.0256(5) 0.0032(4) 0.0085(4) 0.0081(4)
P2 0.0259(5) 0.0258(5) 0.0248(5) 0.0077(4) 0.0079(4) 0.0079(4)
P3 0.0240(5) 0.0246(5) 0.0264(6) 0.0076(4) 0.0066(4) 0.0068(4)
Tb1 0.02494(12) 0.02399(12) 0.02548(13) 0.00684(9) 0.00834(9) 0.00748(8)

loop_
_atom_type_symbol
_atom_type_description
_atom_type_scat_dispersion_real
_atom_type_scat_dispersion_imag
_atom_type_scat_source
C C 0.0033 0.0016 'International Tables Vol C Tables 4.2.6.8 and 6.1.1.4'
H H 0.0000 0.0000 'International Tables Vol C Tables 4.2.6.8 and 6.1.1.4'
Co Co 0.3494 0.9721 'International Tables Vol C Tables 4.2.6.8 and 6.1.1.4'
O O 0.0106 0.0060 'International Tables Vol C Tables 4.2.6.8 and 6.1.1.4'
P P 0.1023 0.0942 'International Tables Vol C Tables 4.2.6.8 and 6.1.1.4'
Tb Tb -0.1723 4.1537 'International Tables Vol C Tables 4.2.6.8 and 6.1.1.4'

loop_
_geom_angle_atom_site_label_1
_geom_angle_atom_site_label_2
_geom_angle_atom_site_label_3
_geom_angle
C5 C1 C2 107.7(4)
C5 C1 Co1 70.4(2)
C2 C1 Co1 69.4(2)
C5 C1 H1 126.1
C2 C1 H1 126.1
Co1 C1 H1 126.1
C1 C2 C3 108.2(4)
C1 C2 Co1 70.8(2)
C3 C2 Co1 70.2(2)
C1 C2 H2 125.9
C3 C2 H2 125.9
Co1 C2 H2 125.9
C4 C3 C2 107.9(4)
C4 C3 Co1 71.0(2)
C2 C3 Co1 69.6(2)
C4 C3 H3 126.0
C2 C3 H3 126.0
Co1 C3 H3 126.0
C3 C4 C5 107.3(4)
C3 C4 Co1 69.8(2)
C5 C4 Co1 69.5(2)
C3 C4 H4 126.4
C5 C4 H4 126.4
Co1 C4 H4 126.4
C1 C5 C4 108.8(4)
C1 C5 Co1 70.7(2)
C4 C5 Co1 70.2(2)
C1 C5 H5 125.6
C4 C5 H5 125.6
Co1 C5 H5 125.6
O1 C6 C7 108.3(3)
O1 C6 H6A 110.0
C7 C6 H6A 110.0
O1 C6 H6B 110.0
C7 C6 H6B 110.0
H6A C6 H6B 108.4
C6 C7 H7A 109.5
C6 C7 H7B 109.5
H7A C7 H7B 109.5
C6 C7 H7C 109.5
H7A C7 H7C 109.5
H7B C7 H7C 109.5
O2 C8 C9 110.0(3)
O2 C8 H8A 109.7
C9 C8 H8A 109.7
O2 C8 H8B 109.7
C9 C8 H8B 109.7
H8A C8 H8B 108.2
C8 C9 H9A 109.5
C8 C9 H9B 109.5
H9A C9 H9B 109.5
C8 C9 H9C 109.5
H9A C9 H9C 109.5
H9B C9 H9C 109.5
O4 C10 C11 107.4(3)
O4 C10 H10A 110.2
C11 C10 H10A 110.2
O4 C10 H10B 110.2
C11 C10 H10B 110.2
H10A C10 H10B 108.5
C10 C11 H11A 109.5
C10 C11 H11B 109.5
H11A C11 H11B 109.5
C10 C11 H11C 109.5
H11A C11 H11C 109.5
H11B C11 H11C 109.5
O5 C12 C13 108.7(3)
O5 C12 H12A 110.0
C13 C12 H12A 110.0
O5 C12 H12B 110.0
C13 C12 H12B 110.0
H12A C12 H12B 108.3
C12 C13 H13A 109.5
C12 C13 H13B 109.5
H13A C13 H13B 109.5
C12 C13 H13C 109.5
H13A C13 H13C 109.5
H13B C13 H13C 109.5
O7 C14 C15 110.6(3)
O7 C14 H14A 109.5
C15 C14 H14A 109.5
O7 C14 H14B 109.5
C15 C14 H14B 109.5
H14A C14 H14B 108.1
C14 C15 H15A 109.5
C14 C15 H15B 109.5
H15A C15 H15B 109.5
C14 C15 H15C 109.5
H15A C15 H15C 109.5
H15B C15 H15C 109.5
O8 C16 C17 108.1(3)
O8 C16 H16A 110.1
C17 C16 H16A 110.1
O8 C16 H16B 110.1
C17 C16 H16B 110.1
H16A C16 H16B 108.4
C16 C17 H17A 109.5
C16 C17 H17B 109.5
H17A C17 H17B 109.5
C16 C17 H17C 109.5
H17A C17 H17C 109.5
H17B C17 H17C 109.5
O10 C18 H18A 109.5
O10 C18 H18B 109.5
H18A C18 H18B 109.5
O10 C18 H18C 109.5
H18A C18 H18C 109.5
H18B C18 H18C 109.5
O12 C19 H19A 109.5
O12 C19 H19B 109.5
H19A C19 H19B 109.5
O12 C19 H19C 109.5
H19A C19 H19C 109.5
H19B C19 H19C 109.5
C21 C20 O10 119.1(3)
C21 C20 C25 122.0(3)
O10 C20 C25 118.9(3)
C20 C21 C22 117.5(4)
C20 C21 C47 122.9(3)
C22 C21 C47 119.4(3)
C23 C22 C21 121.7(4)
C23 C22 H22 119.2
C21 C22 H22 119.2
C24 C23 C22 118.3(4)
C24 C23 C48 120.5(4)
C22 C23 C48 121.2(4)
C23 C24 C25 122.7(4)
C23 C24 H24 118.6
C25 C24 H24 118.6
C24 C25 C20 117.5(3)
C24 C25 C26 119.6(3)
C20 C25 C26 122.6(3)
C25 C26 C27 108.3(3)
C25 C26 H26A 110.0
C27 C26 H26A 110.0
C25 C26 H26B 110.0
C27 C26 H26B 110.0
H26A C26 H26B 108.4
C28 C27 C32 119.8(4)
C28 C27 C26 121.9(3)
C32 C27 C26 117.6(4)
C27 C28 C29 121.9(4)
C27 C28 H28 119.1
C29 C28 H28 119.1
C30 C29 C28 117.9(4)
C30 C29 C52 123.9(4)
C28 C29 C52 118.2(3)
C29 C30 C31 122.2(4)
C29 C30 H30 118.9
C31 C30 H30 118.9
C32 C31 C30 118.8(4)
C32 C31 C33 119.5(3)
C30 C31 C33 121.7(4)
O11 C32 C27 119.8(3)
O11 C32 C31 120.8(3)
C27 C32 C31 119.4(4)
C31 C33 C34 113.8(3)
C31 C33 H33A 108.8
C34 C33 H33A 108.8
C31 C33 H33B 108.8
C34 C33 H33B 108.8
H33A C33 H33B 107.7
C39 C34 C35 117.3(3)
C39 C34 C33 123.0(3)
C35 C34 C33 119.7(4)
C36 C35 C34 121.7(4)
C36 C35 H35 119.1
C34 C35 H35 119.1
C37 C36 C35 118.8(4)
C37 C36 C56 118.1(3)
C35 C36 C56 123.1(3)
C36 C37 C38 121.7(4)
C36 C37 H37 119.1
C38 C37 H37 119.1
C39 C38 C37 116.8(4)
C39 C38 C40 124.3(3)
C37 C38 C40 118.7(3)
C38 C39 C34 123.7(3)
C38 C39 O12 118.5(3)
C34 C39 O12 117.8(3)
C41 C40 C38 108.8(3)
C41 C40 H40A 109.9
C38 C40 H40A 109.9
C41 C40 H40B 109.9
C38 C40 H40B 109.9
H40A C40 H40B 108.3
C46 C41 C42 117.9(4)
C46 C41 C40 119.5(3)
C42 C41 C40 122.0(4)
C43 C42 C41 122.4(4)
C43 C42 H42 118.8
C41 C42 H42 118.8
C44 C43 C42 118.2(3)
C44 C43 C60 120.8(3)
C42 C43 C60 120.9(3)
C45 C44 C43 121.1(4)
C45 C44 H44 119.5
C43 C44 H44 119.5
C44 C45 C46 121.9(3)
C44 C45 C47 120.8(3)
C46 C45 C47 117.0(3)
O13 C46 C45 121.4(3)
O13 C46 C41 120.0(3)
C45 C46 C41 118.5(3)
C45 C47 C21 109.5(3)
C45 C47 H47A 109.8
C21 C47 H47A 109.8
C45 C47 H47B 109.8
C21 C47 H47B 109.8
H47A C47 H47B 108.2
C51 C48 C49 107.2(3)
C51 C48 C23 107.0(3)
C49 C48 C23 118.5(4)
C51 C48 C50 106.8(3)
C49 C48 C50 109.5(4)
C23 C48 C50 107.2(3)
C48 C49 H49A 109.5
C48 C49 H49B 109.5
H49A C49 H49B 109.5
C48 C49 H49C 109.5
H49A C49 H49C 109.5
H49B C49 H49C 109.5
C48 C50 H50A 109.5
C48 C50 H50B 109.5
H50A C50 H50B 109.5
C48 C50 H50C 109.5
H50A C50 H50C 109.5
H50B C50 H50C 109.5
C48 C51 H51B 109.5
C48 C51 H51C 109.5
H51B C51 H51C 109.5
C48 C51 H51A 109.5
H51B C51 H51A 109.5
H51C C51 H51A 109.5
C29 C52 C53 112.3(3)
C29 C52 C54 110.9(3)
C53 C52 C54 108.3(3)
C29 C52 C55 111.7(3)
C53 C52 C55 106.2(3)
C54 C52 C55 107.1(3)
C52 C53 H53A 109.5
C52 C53 H53B 109.5
H53A C53 H53B 109.5
C52 C53 H53C 109.5
H53A C53 H53C 109.5
H53B C53 H53C 109.5
C52 C54 H54A 109.5
C52 C54 H54B 109.5
H54A C54 H54B 109.5
C52 C54 H54C 109.5
H54A C54 H54C 109.5
H54B C54 H54C 109.5
C52 C55 H55A 109.5
C52 C55 H55B 109.5
H55A C55 H55B 109.5
C52 C55 H55C 109.5
H55A C55 H55C 109.5
H55B C55 H55C 109.5
C36 C56 C57 113.0(3)
C36 C56 C59 108.7(3)
C57 C56 C59 108.4(3)
C36 C56 C58 110.6(3)
C57 C56 C58 107.1(3)
C59 C56 C58 109.1(3)
C56 C57 H57A 109.5
C56 C57 H57B 109.5
H57A C57 H57B 109.5
C56 C57 H57C 109.5
H57A C57 H57C 109.5
H57B C57 H57C 109.5
C56 C58 H58A 109.5
C56 C58 H58B 109.5
H58A C58 H58B 109.5
C56 C58 H58C 109.5
H58A C58 H58C 109.5
H58B C58 H58C 109.5
C56 C59 H59A 109.5
C56 C59 H59B 109.5
H59A C59 H59B 109.5
C56 C59 H59C 109.5
H59A C59 H59C 109.5
H59B C59 H59C 109.5
C61 C60 C62 105.4(4)
C61 C60 C43 110.8(3)
C62 C60 C43 113.0(3)
C61 C60 C63 110.7(3)
C62 C60 C63 110.8(3)
C43 C60 C63 106.2(3)
C60 C61 H61A 109.5
C60 C61 H61B 109.5
H61A C61 H61B 109.5
C60 C61 H61C 109.5
H61A C61 H61C 109.5
H61B C61 H61C 109.5
C60 C62 H62A 109.5
C60 C62 H62B 109.5
H62A C62 H62B 109.5
C60 C62 H62C 109.5
H62A C62 H62C 109.5
H62B C62 H62C 109.5
C60 C63 H63A 109.5
C60 C63 H63B 109.5
H63A C63 H63B 109.5
C60 C63 H63C 109.5
H63A C63 H63C 109.5
H63B C63 H63C 109.5
C2 Co1 C3 40.22(17)
C2 Co1 C5 66.06(16)
C3 Co1 C5 66.59(17)
C2 Co1 C1 39.80(16)
C3 Co1 C1 67.10(17)
C5 Co1 C1 38.86(16)
C2 Co1 C4 66.54(16)
C3 Co1 C4 39.18(17)
C5 Co1 C4 40.28(16)
C1 Co1 C4 66.71(16)
C2 Co1 P2 143.52(11)
C3 Co1 P2 148.88(13)
C5 Co1 P2 87.70(11)
C1 Co1 P2 104.09(12)
C4 Co1 P2 109.71(12)
C2 Co1 P3 90.85(12)
C3 Co1 P3 119.33(13)
C5 Co1 P3 135.49(12)
C1 Co1 P3 99.34(12)
C4 Co1 P3 156.90(11)
P2 Co1 P3 91.14(4)
C2 Co1 P1 122.18(11)
C3 Co1 P1 91.89(12)
C5 Co1 P1 134.10(12)
C1 Co1 P1 158.98(12)
C4 Co1 P1 97.65(11)
P2 Co1 P1 94.23(4)
P3 Co1 P1 90.38(4)
C6 O1 P1 120.32(17)
C8 O2 P1 120.44(17)
P1 O3 Tb1 136.94(16)
C10 O4 P2 120.66(17)
C12 O5 P2 120.45(17)
P2 O6 Tb1 134.96(16)
C14 O7 P3 122.65(17)
C16 O8 P3 120.58(17)
P3 O9 Tb1 137.63(15)
C20 O10 C18 112.8(2)
C20 O10 Tb1 113.85(15)
C18 O10 Tb1 133.29(16)
C32 O11 Tb1 176.93(19)
C39 O12 C19 112.4(2)
C39 O12 Tb1 119.47(14)
C19 O12 Tb1 128.12(16)
C46 O13 Tb1 169.48(18)
O3 P1 O2 109.42(15)
O3 P1 O1 107.35(15)
O2 P1 O1 99.12(14)
O3 P1 Co1 118.98(11)
O2 P1 Co1 107.57(10)
O1 P1 Co1 112.55(11)
O6 P2 O5 108.81(15)
O6 P2 O4 107.72(15)
O5 P2 O4 103.84(16)
O6 P2 Co1 121.76(11)
O5 P2 Co1 106.32(10)
O4 P2 Co1 107.00(11)
O9 P3 O7 108.05(15)
O9 P3 O8 110.43(15)
O7 P3 O8 100.08(15)
O9 P3 Co1 118.92(11)
O7 P3 Co1 112.73(11)
O8 P3 Co1 104.96(10)
O11 Tb1 O13 104.93(10)
O11 Tb1 O3 118.64(10)
O13 Tb1 O3 112.91(10)
O11 Tb1 O6 84.45(10)
O13 Tb1 O6 157.68(10)
O3 Tb1 O6 78.28(9)
O11 Tb1 O9 150.47(10)
O13 Tb1 O9 85.93(9)
O3 Tb1 O9 79.93(9)
O6 Tb1 O9 76.88(9)
O11 Tb1 O12 78.62(9)
O13 Tb1 O12 82.14(9)
O3 Tb1 O12 150.38(9)
O6 Tb1 O12 79.93(8)
O9 Tb1 O12 75.76(9)
O11 Tb1 O10 75.45(9)
O13 Tb1 O10 76.24(9)
O3 Tb1 O10 69.29(8)
O6 Tb1 O10 126.04(8)
O9 Tb1 O10 134.08(8)
O12 Tb1 O10 140.32(8)

loop_
_geom_bond_atom_site_label_1
_geom_bond_atom_site_label_2
_geom_bond_distance
C1 C5 1.384(6)
C1 C2 1.411(6)
C1 Co1 2.081(4)
C1 H1 1.0000
C2 C3 1.422(6)
C2 Co1 2.063(4)
C2 H2 1.0000
C3 C4 1.394(6)
C3 Co1 2.071(4)
C3 H3 1.0000
C4 C5 1.434(6)
C4 Co1 2.087(4)
C4 H4 1.0000
C5 Co1 2.078(4)
C5 H5 1.0000
C6 O1 1.437(4)
C6 C7 1.527(5)
C6 H6A 0.9900
C6 H6B 0.9900
C7 H7A 0.9800
C7 H7B 0.9800
C7 H7C 0.9800
C8 O2 1.455(4)
C8 C9 1.496(5)
C8 H8A 0.9900
C8 H8B 0.9900
C9 H9A 0.9800
C9 H9B 0.9800
C9 H9C 0.9800
C10 O4 1.462(4)
C10 C11 1.496(5)
C10 H10A 0.9900
C10 H10B 0.9900
C11 H11A 0.9800
C11 H11B 0.9800
C11 H11C 0.9800
C12 O5 1.450(4)
C12 C13 1.500(5)
C12 H12A 0.9900
C12 H12B 0.9900
C13 H13A 0.9800
C13 H13B 0.9800
C13 H13C 0.9800
C14 O7 1.448(4)
C14 C15 1.502(5)
C14 H14A 0.9900
C14 H14B 0.9900
C15 H15A 0.9800
C15 H15B 0.9800
C15 H15C 0.9800
C16 O8 1.429(4)
C16 C17 1.504(5)
C16 H16A 0.9900
C16 H16B 0.9900
C17 H17A 0.9800
C17 H17B 0.9800
C17 H17C 0.9800
C18 O10 1.441(4)
C18 H18A 0.9800
C18 H18B 0.9800
C18 H18C 0.9800
C19 O12 1.433(4)
C19 H19A 0.9800
C19 H19B 0.9800
C19 H19C 0.9800
C20 C21 1.387(5)
C20 O10 1.391(4)
C20 C25 1.396(5)
C21 C22 1.405(5)
C21 C47 1.522(6)
C22 C23 1.387(6)
C22 H22 0.9500
C23 C24 1.366(6)
C23 C48 1.548(5)
C24 C25 1.389(5)
C24 H24 0.9500
C25 C26 1.509(5)
C26 C27 1.517(6)
C26 H26A 0.9900
C26 H26B 0.9900
C27 C28 1.390(6)
C27 C32 1.401(5)
C28 C29 1.391(6)
C28 H28 0.9500
C29 C30 1.379(6)
C29 C52 1.527(4)
C30 C31 1.409(5)
C30 H30 0.9500
C31 C32 1.404(5)
C31 C33 1.501(5)
C32 O11 1.331(4)
C33 C34 1.542(5)
C33 H33A 0.9900
C33 H33B 0.9900
C34 C39 1.379(5)
C34 C35 1.403(5)
C35 C36 1.383(6)
C35 H35 0.9500
C36 C37 1.377(5)
C36 C56 1.531(4)
C37 C38 1.416(5)
C37 H37 0.9500
C38 C39 1.378(5)
C38 C40 1.540(5)
C39 O12 1.432(4)
C40 C41 1.490(6)
C40 H40A 0.9900
C40 H40B 0.9900
C41 C46 1.420(5)
C41 C42 1.426(5)
C42 C43 1.390(6)
C42 H42 0.9500
C43 C44 1.390(6)
C43 C60 1.547(4)
C44 C45 1.378(5)
C44 H44 0.9500
C45 C46 1.405(5)
C45 C47 1.518(5)
C46 O13 1.323(4)
C47 H47A 0.9900
C47 H47B 0.9900
C48 C51 1.504(4)
C48 C49 1.527(6)
C48 C50 1.639(6)
C49 H49A 0.9800
C49 H49B 0.9800
C49 H49C 0.9800
C50 H50A 0.9800
C50 H50B 0.9800
C50 H50C 0.9800
C51 H51B 0.9800
C51 H51C 0.9800
C51 H51A 0.9800
C52 C53 1.545(6)
C52 C54 1.547(5)
C52 C55 1.570(6)
C53 H53A 0.9800
C53 H53B 0.9800
C53 H53C 0.9800
C54 H54A 0.9800
C54 H54B 0.9800
C54 H54C 0.9800
C55 H55A 0.9800
C55 H55B 0.9800
C55 H55C 0.9800
C56 C57 1.536(5)
C56 C59 1.546(5)
C56 C58 1.548(5)
C57 H57A 0.9800
C57 H57B 0.9800
C57 H57C 0.9800
C58 H58A 0.9800
C58 H58B 0.9800
C58 H58C 0.9800
C59 H59A 0.9800
C59 H59B 0.9800
C59 H59C 0.9800
C60 C61 1.500(6)
C60 C62 1.516(6)
C60 C63 1.599(5)
C61 H61A 0.9800
C61 H61B 0.9800
C61 H61C 0.9800
C62 H62A 0.9800
C62 H62B 0.9800
C62 H62C 0.9800
C63 H63A 0.9800
C63 H63B 0.9800
C63 H63C 0.9800
Co1 P2 2.1642(12)
Co1 P3 2.1650(11)
Co1 P1 2.1694(11)
O1 P1 1.615(3)
O2 P1 1.603(3)
O3 P1 1.517(3)
O3 Tb1 2.299(2)
O4 P2 1.621(3)
O5 P2 1.611(3)
O6 P2 1.500(3)
O6 Tb1 2.343(2)
O7 P3 1.598(3)
O8 P3 1.609(3)
O9 P3 1.505(3)
O9 Tb1 2.349(2)
O10 Tb1 2.680(3)
O11 Tb1 2.134(3)
O12 Tb1 2.497(2)
O13 Tb1 2.144(2)

loop_
_geom_torsion_atom_site_label_1
_geom_torsion_atom_site_label_2
_geom_torsion_atom_site_label_3
_geom_torsion_atom_site_label_4
_geom_torsion
C5 C1 C2 C3 -0.2(4)
Co1 C1 C2 C3 -60.5(3)
C5 C1 C2 Co1 60.3(3)
C1 C2 C3 C4 -0.1(4)
Co1 C2 C3 C4 -61.0(3)
C1 C2 C3 Co1 60.9(3)
C2 C3 C4 C5 0.4(4)
Co1 C3 C4 C5 -59.7(3)
C2 C3 C4 Co1 60.1(3)
C2 C1 C5 C4 0.5(4)
Co1 C1 C5 C4 60.1(3)
C2 C1 C5 Co1 -59.6(3)
C3 C4 C5 C1 -0.5(4)
Co1 C4 C5 C1 -60.4(3)
C3 C4 C5 Co1 59.9(3)
O10 C20 C21 C22 -174.3(3)
C25 C20 C21 C22 3.3(5)
O10 C20 C21 C47 0.6(5)
C25 C20 C21 C47 178.3(4)
C20 C21 C22 C23 -1.0(6)
C47 C21 C22 C23 -176.1(3)
C21 C22 C23 C24 -2.7(6)
C21 C22 C23 C48 176.6(4)
C22 C23 C24 C25 4.4(6)
C48 C23 C24 C25 -175.0(4)
C23 C24 C25 C20 -2.2(6)
C23 C24 C25 C26 171.9(4)
C21 C20 C25 C24 -1.8(5)
O10 C20 C25 C24 175.8(3)
C21 C20 C25 C26 -175.7(4)
O10 C20 C25 C26 1.9(5)
C24 C25 C26 C27 -59.2(4)
C20 C25 C26 C27 114.5(4)
C25 C26 C27 C28 104.3(4)
C25 C26 C27 C32 -66.6(4)
C32 C27 C28 C29 1.5(6)
C26 C27 C28 C29 -169.1(3)
C27 C28 C29 C30 -0.2(5)
C27 C28 C29 C52 177.9(3)
C28 C29 C30 C31 -1.8(5)
C52 C29 C30 C31 -179.8(3)
C29 C30 C31 C32 2.4(5)
C29 C30 C31 C33 -178.8(3)
C28 C27 C32 O11 179.9(3)
C26 C27 C32 O11 -9.1(5)
C28 C27 C32 C31 -0.9(5)
C26 C27 C32 C31 170.2(3)
C30 C31 C32 O11 178.2(3)
C33 C31 C32 O11 -0.6(5)
C30 C31 C32 C27 -1.0(5)
C33 C31 C32 C27 -179.9(3)
C32 C31 C33 C34 72.1(4)
C30 C31 C33 C34 -106.6(4)
C31 C33 C34 C39 -109.6(4)
C31 C33 C34 C35 69.7(5)
C39 C34 C35 C36 -1.5(5)
C33 C34 C35 C36 179.2(3)
C34 C35 C36 C37 3.5(6)
C34 C35 C36 C56 -178.9(3)
C35 C36 C37 C38 -1.8(6)
C56 C36 C37 C38 -179.6(3)
C36 C37 C38 C39 -1.7(6)
C36 C37 C38 C40 172.6(3)
C37 C38 C39 C34 3.9(6)
C40 C38 C39 C34 -170.1(4)
C37 C38 C39 O12 -178.8(3)
C40 C38 C39 O12 7.2(5)
C35 C34 C39 C38 -2.3(6)
C33 C34 C39 C38 176.9(3)
C35 C34 C39 O12 -179.7(3)
C33 C34 C39 O12 -0.4(5)
C39 C38 C40 C41 108.5(4)
C37 C38 C40 C41 -65.4(4)
C38 C40 C41 C46 -78.0(4)
C38 C40 C41 C42 93.7(4)
C46 C41 C42 C43 0.2(6)
C40 C41 C42 C43 -171.6(4)
C41 C42 C43 C44 -1.0(6)
C41 C42 C43 C60 175.2(3)
C42 C43 C44 C45 0.8(6)
C60 C43 C44 C45 -175.4(3)
C43 C44 C45 C46 0.2(6)
C43 C44 C45 C47 173.0(4)
C44 C45 C46 O13 176.4(3)
C47 C45 C46 O13 3.3(5)
C44 C45 C46 C41 -1.1(6)
C47 C45 C46 C41 -174.2(3)
C42 C41 C46 O13 -176.6(3)
C40 C41 C46 O13 -4.6(5)
C42 C41 C46 C45 0.9(5)
C40 C41 C46 C45 172.9(3)
C44 C45 C47 C21 -98.3(4)
C46 C45 C47 C21 74.8(4)
C20 C21 C47 C45 -114.8(4)
C22 C21 C47 C45 60.1(5)
C24 C23 C48 C51 -0.5(5)
C22 C23 C48 C51 -179.8(3)
C24 C23 C48 C49 120.8(5)
C22 C23 C48 C49 -58.5(6)
C24 C23 C48 C50 -114.7(4)
C22 C23 C48 C50 65.9(5)
C30 C29 C52 C53 129.7(3)
C28 C29 C52 C53 -48.4(3)
C30 C29 C52 C54 -109.0(3)
C28 C29 C52 C54 73.0(3)
C30 C29 C52 C55 10.4(4)
C28 C29 C52 C55 -167.6(3)
C37 C36 C56 C57 173.0(3)
C35 C36 C56 C57 -4.7(4)
C37 C36 C56 C59 -66.7(3)
C35 C36 C56 C59 115.6(3)
C37 C36 C56 C58 53.1(3)
C35 C36 C56 C58 -124.6(3)
C44 C43 C60 C61 116.9(3)
C42 C43 C60 C61 -59.2(4)
C44 C43 C60 C62 -1.1(4)
C42 C43 C60 C62 -177.3(3)
C44 C43 C60 C63 -122.8(3)
C42 C43 C60 C63 61.1(3)
C1 C2 Co1 C3 -118.5(4)
C1 C2 Co1 C5 -37.1(2)
C3 C2 Co1 C5 81.5(3)
C3 C2 Co1 C1 118.5(4)
C1 C2 Co1 C4 -81.2(3)
C3 C2 Co1 C4 37.3(3)
C1 C2 Co1 P2 10.6(4)
C3 C2 Co1 P2 129.1(2)
C1 C2 Co1 P3 103.6(2)
C3 C2 Co1 P3 -137.8(2)
C1 C2 Co1 P1 -165.39(19)
C3 C2 Co1 P1 -46.9(3)
C4 C3 Co1 C2 118.4(4)
C4 C3 Co1 C5 38.3(2)
C2 C3 Co1 C5 -80.1(3)
C4 C3 Co1 C1 80.7(3)
C2 C3 Co1 C1 -37.6(2)
C2 C3 Co1 C4 -118.4(4)
C4 C3 Co1 P2 1.6(4)
C2 C3 Co1 P2 -116.8(3)
C4 C3 Co1 P3 168.70(19)
C2 C3 Co1 P3 50.3(3)
C4 C3 Co1 P1 -99.8(2)
C2 C3 Co1 P1 141.8(2)
C1 C5 Co1 C2 37.9(3)
C4 C5 Co1 C2 -81.4(3)
C1 C5 Co1 C3 82.0(3)
C4 C5 Co1 C3 -37.3(2)
C4 C5 Co1 C1 -119.3(3)
C1 C5 Co1 C4 119.3(3)
C1 C5 Co1 P2 -116.0(2)
C4 C5 Co1 P2 124.7(2)
C1 C5 Co1 P3 -26.7(3)
C4 C5 Co1 P3 -146.00(19)
C1 C5 Co1 P1 150.3(2)
C4 C5 Co1 P1 31.0(3)
C5 C1 Co1 C2 -118.6(4)
C5 C1 Co1 C3 -80.6(3)
C2 C1 Co1 C3 38.0(3)
C2 C1 Co1 C5 118.6(4)
C5 C1 Co1 C4 -37.9(2)
C2 C1 Co1 C4 80.8(3)
C5 C1 Co1 P2 67.8(2)
C2 C1 Co1 P2 -173.5(2)
C5 C1 Co1 P3 161.4(2)
C2 C1 Co1 P3 -80.0(2)
C5 C1 Co1 P1 -82.1(4)
C2 C1 Co1 P1 36.5(5)
C3 C4 Co1 C2 -38.3(2)
C5 C4 Co1 C2 80.1(2)
C5 C4 Co1 C3 118.4(3)
C3 C4 Co1 C5 -118.4(3)
C3 C4 Co1 C1 -81.8(3)
C5 C4 Co1 C1 36.6(2)
C3 C4 Co1 P2 -179.1(2)
C5 C4 Co1 P2 -60.8(2)
C3 C4 Co1 P3 -25.8(4)
C5 C4 Co1 P3 92.6(4)
C3 C4 Co1 P1 83.6(2)
C5 C4 Co1 P1 -158.1(2)
C7 C6 O1 P1 164.0(2)
C9 C8 O2 P1 133.3(3)
C11 C10 O4 P2 -178.7(2)
C13 C12 O5 P2 -159.5(2)
C15 C14 O7 P3 100.7(3)
C17 C16 O8 P3 163.4(2)
C21 C20 O10 C18 -93.7(4)
C25 C20 O10 C18 88.6(4)
C21 C20 O10 Tb1 88.8(3)
C25 C20 O10 Tb1 -88.9(3)
C27 C32 O11 Tb1 -136(4)
C31 C32 O11 Tb1 45(4)
C38 C39 O12 C19 90.7(4)
C34 C39 O12 C19 -91.8(3)
C38 C39 O12 Tb1 -88.0(3)
C34 C39 O12 Tb1 89.5(3)
C45 C46 O13 Tb1 -108.8(10)
C41 C46 O13 Tb1 68.7(10)
Tb1 O3 P1 O2 -104.8(2)
Tb1 O3 P1 O1 148.5(2)
Tb1 O3 P1 Co1 19.3(3)
C8 O2 P1 O3 -57.2(2)
C8 O2 P1 O1 55.0(2)
C8 O2 P1 Co1 172.23(18)
C6 O1 P1 O3 -43.8(2)
C6 O1 P1 O2 -157.6(2)
C6 O1 P1 Co1 89.0(2)
C2 Co1 P1 O3 -147.93(14)
C3 Co1 P1 O3 -176.06(13)
C5 Co1 P1 O3 125.37(15)
C1 Co1 P1 O3 -174.7(3)
C4 Co1 P1 O3 145.03(13)
P2 Co1 P1 O3 34.48(14)
P3 Co1 P1 O3 -56.70(13)
C2 Co1 P1 O2 -22.90(14)
C3 Co1 P1 O2 -51.03(13)
C5 Co1 P1 O2 -109.59(15)
C1 Co1 P1 O2 -49.7(3)
C4 Co1 P1 O2 -89.94(12)
P2 Co1 P1 O2 159.51(10)
P3 Co1 P1 O2 68.33(11)
C2 Co1 P1 O1 85.25(14)
C3 Co1 P1 O1 57.12(13)
C5 Co1 P1 O1 -1.44(15)
C1 Co1 P1 O1 58.5(3)
C4 Co1 P1 O1 18.21(12)
P2 Co1 P1 O1 -92.34(12)
P3 Co1 P1 O1 176.48(12)
Tb1 O6 P2 O5 126.9(2)
Tb1 O6 P2 O4 -121.1(2)
Tb1 O6 P2 Co1 2.9(3)
C12 O5 P2 O6 46.1(3)
C12 O5 P2 O4 -68.4(2)
C12 O5 P2 Co1 178.91(19)
C10 O4 P2 O6 -21.0(3)
C10 O4 P2 O5 94.3(2)
C10 O4 P2 Co1 -153.5(2)
C2 Co1 P2 O6 139.3(2)
C3 Co1 P2 O6 -144.9(2)
C5 Co1 P2 O6 -178.23(13)
C1 Co1 P2 O6 146.22(13)
C4 Co1 P2 O6 -143.85(13)
P3 Co1 P2 O6 46.29(13)
P1 Co1 P2 O6 -44.17(13)
C2 Co1 P2 O5 14.1(2)
C3 Co1 P2 O5 89.9(2)
C5 Co1 P2 O5 56.57(12)
C1 Co1 P2 O5 21.02(12)
C4 Co1 P2 O5 90.95(12)
P3 Co1 P2 O5 -78.91(12)
P1 Co1 P2 O5 -169.37(12)
C2 Co1 P2 O4 -96.4(2)
C3 Co1 P2 O4 -20.6(2)
C5 Co1 P2 O4 -53.93(12)
C1 Co1 P2 O4 -89.48(12)
C4 Co1 P2 O4 -19.55(12)
P3 Co1 P2 O4 170.59(12)
P1 Co1 P2 O4 80.13(12)
Tb1 O9 P3 O7 128.0(2)
Tb1 O9 P3 O8 -123.4(2)
Tb1 O9 P3 Co1 -2.1(3)
C14 O7 P3 O9 -18.9(3)
C14 O7 P3 O8 -134.4(2)
C14 O7 P3 Co1 114.5(2)
C16 O8 P3 O9 -54.1(2)
C16 O8 P3 O7 59.7(2)
C16 O8 P3 Co1 176.6(2)
C2 Co1 P3 O9 170.52(13)
C3 Co1 P3 O9 140.70(14)
C5 Co1 P3 O9 -133.80(16)
C1 Co1 P3 O9 -150.40(13)
C4 Co1 P3 O9 159.1(3)
P2 Co1 P3 O9 -45.91(13)
P1 Co1 P3 O9 48.33(13)
C2 Co1 P3 O7 42.55(12)
C3 Co1 P3 O7 12.74(14)
C5 Co1 P3 O7 98.23(16)
C1 Co1 P3 O7 81.63(12)
C4 Co1 P3 O7 31.1(3)
P2 Co1 P3 O7 -173.88(13)
P1 Co1 P3 O7 -79.64(13)
C2 Co1 P3 O8 -65.40(11)
C3 Co1 P3 O8 -95.22(14)
C5 Co1 P3 O8 -9.72(16)
C1 Co1 P3 O8 -26.32(12)
C4 Co1 P3 O8 -76.8(3)
P2 Co1 P3 O8 78.16(11)
P1 Co1 P3 O8 172.40(11)
C32 O11 Tb1 O13 -133(4)
C32 O11 Tb1 O3 100(4)
C32 O11 Tb1 O6 27(4)
C32 O11 Tb1 O9 -24(4)
C32 O11 Tb1 O12 -54(4)
C32 O11 Tb1 O10 156(4)
C46 O13 Tb1 O11 26.4(10)
C46 O13 Tb1 O3 157.0(10)
C46 O13 Tb1 O6 -86.3(10)
C46 O13 Tb1 O9 -125.7(10)
C46 O13 Tb1 O12 -49.6(10)
C46 O13 Tb1 O10 96.9(10)
P1 O3 Tb1 O11 -129.6(2)
P1 O3 Tb1 O13 107.1(2)
P1 O3 Tb1 O6 -52.6(2)
P1 O3 Tb1 O9 25.9(2)
P1 O3 Tb1 O12 -9.2(4)
P1 O3 Tb1 O10 171.2(3)
P2 O6 Tb1 O11 159.5(2)
P2 O6 Tb1 O13 -84.1(3)
P2 O6 Tb1 O3 38.7(2)
P2 O6 Tb1 O9 -43.5(2)
P2 O6 Tb1 O12 -121.1(2)
P2 O6 Tb1 O10 92.0(2)
P3 O9 Tb1 O11 96.1(3)
P3 O9 Tb1 O13 -150.4(2)
P3 O9 Tb1 O3 -36.3(2)
P3 O9 Tb1 O6 43.9(2)
P3 O9 Tb1 O12 126.6(2)
P3 O9 Tb1 O10 -84.1(3)
C39 O12 Tb1 O11 -55.60(18)
C19 O12 Tb1 O11 125.9(2)
C39 O12 Tb1 O13 51.44(18)
C19 O12 Tb1 O13 -127.1(2)
C39 O12 Tb1 O3 174.97(18)
C19 O12 Tb1 O3 -3.5(3)
C39 O12 Tb1 O6 -141.91(18)
C19 O12 Tb1 O6 39.6(2)
C39 O12 Tb1 O9 139.21(18)
C19 O12 Tb1 O9 -39.3(2)
C39 O12 Tb1 O10 -5.7(2)
C19 O12 Tb1 O10 175.8(2)
C20 O10 Tb1 O11 49.72(17)
C18 O10 Tb1 O11 -127.1(2)
C20 O10 Tb1 O13 -60.01(17)
C18 O10 Tb1 O13 123.1(2)
C20 O10 Tb1 O3 178.58(18)
C18 O10 Tb1 O3 1.7(2)
C20 O10 Tb1 O6 121.51(17)
C18 O10 Tb1 O6 -55.4(2)
C20 O10 Tb1 O9 -130.20(17)
C18 O10 Tb1 O9 52.9(2)
C20 O10 Tb1 O12 -1.1(2)
C18 O10 Tb1 O12 -177.9(2)
